data_7127417
loop_
_publ_author_name
'Liu, Hui'
'Yan, Yingkun'
'Zhang, Jiayan'
'Liu, Min'
'Cheng, Shaobing'
'Wang, Zhouyu'
'Zhang, Xiaomei'

_publ_section_title
;
 Enantioselective dearomative [3+2] annulation of 5-amino-isoxazoles with
 quinone monoimines.
;
_journal_issue 88
_journal_name_full 'Chemical communications (Cambridge, England)'
_journal_page_first 13591
_journal_page_last 13594
_journal_paper_doi 10.1039/d0cc05807f
_journal_volume 56
_journal_year 2020
_chemical_absolute_configuration ad
_chemical_formula_moiety 'C23 H20 Br N3 O4 S'
_chemical_formula_sum 'C23 H20 Br N3 O4 S'
_chemical_formula_weight 514.39
_chemical_compound_source 'From datablock 201908210_CCDC1'
_space_group_crystal_system monoclinic
_space_group_IT_number 5
_space_group_name_Hall 'C 2y'
_space_group_name_H-M_alt 'C 1 2 1'
_atom_sites_solution_hydrogens mixed
_atom_sites_solution_primary direct
_audit_creation_date 2019-09-05
_audit_creation_method
;
Olex2 1.2
(compiled 2018.05.29 svn.r3508 for OlexSys, GUI svn.r5506)
;
_audit_update_record
;
2020-06-27 deposited with the CCDC.	2020-10-14 downloaded from the CCDC.
;
_cell_angle_alpha 90
_cell_angle_beta 101.185(5)
_cell_angle_gamma 90
_cell_formula_units_Z 4
_cell_length_a 18.6217(9)
_cell_length_b 9.3855(4)
_cell_length_c 14.7978(6)
_cell_measurement_reflns_used 4103
_cell_measurement_temperature 293(2)
_cell_measurement_theta_max 69.6300
_cell_measurement_theta_min 4.8240
_cell_volume 2537.1(2)
_computing_cell_refinement 'CrysAlisPro 1.171.40.53 (Rigaku OD, 2019)'
_computing_data_collection 'CrysAlisPro 1.171.40.53 (Rigaku OD, 2019)'
_computing_data_reduction 'CrysAlisPro 1.171.40.53 (Rigaku OD, 2019)'
_computing_molecular_graphics 'Olex2 (Dolomanov et al., 2009)'
_computing_publication_material 'Olex2 (Dolomanov et al., 2009)'
_computing_structure_refinement 'ShelXL (Sheldrick, 2015)'
_computing_structure_solution 'ShelXS (Sheldrick, 2008)'
_diffrn_ambient_temperature 293(2)
_diffrn_detector 'CCD plate'
_diffrn_detector_area_resol_mean 16.2312
_diffrn_detector_type Eos
_diffrn_measured_fraction_theta_full 0.998
_diffrn_measured_fraction_theta_max 0.998
_diffrn_measurement_details
;
List of Runs (angles in degrees, time in seconds):

  # Type    Start    End  Width  t~exp~   \w     \q     \k     \f   Frames
#--------------------------------------------------------------------------
  1  \w    -61.00 -35.00   1.00    2.00    --  -33.50 178.00 -60.00   26
  2  \w   -101.00 -74.00   1.00    2.00    --  -33.50 178.00 -60.00   27
  3  \w    -51.00 -17.00   1.00    2.00    --  -33.50 -57.00   0.00   34
  4  \w    -84.00 -57.00   1.00    2.00    --  -33.50 -37.00  60.00   27
  5  \w    -51.00 -12.00   1.00    2.00    --  -33.50 -37.00  60.00   39
  6  \w     61.00  90.00   1.00    2.00    --   36.47 178.00 120.00   29
  7  \w     20.00  45.00   1.00    2.00    --   36.47  57.00 -60.00   25
  8  \w     75.00 106.00   1.00    2.00    --   36.47  37.00 150.00   31
  9  \w     72.00 107.00   1.00    2.00    --   36.47  37.00  90.00   35
 10  \w     11.00  40.00   1.00    2.00    --   36.47  77.00 -30.00   29
 11  \w     58.00 102.00   1.00    2.00    --   36.47 178.00  60.00   44
 12  \w     -1.00  24.00   1.00    2.00    --   36.47  94.00   6.24   25
 13  \w    -33.00  11.00   1.00    2.00    --   36.47 -77.00   0.00   44
 14  \w    -32.00  11.00   1.00    2.00    --   36.47 -57.00 -90.00   43
 15  \w     21.00  82.00   1.00    2.00    --   36.47  57.00  30.00   61
 16  \w      9.00  68.00   1.00    2.00    --   36.47  77.00  30.00   59
 17  \w     39.00  64.00   1.00    2.00    --   36.47 -77.00   0.00   25
 18  \w     57.00 102.00   1.00    2.00    --   36.47  57.00-150.00   45
 19  \w     75.00 100.00   1.00    2.00    --   36.47  57.00 -60.00   25
 20  \w     21.00  47.00   1.00    2.00    --   36.47  37.00 150.00   26
 21  \w     44.00  90.00   1.00    2.00    --   36.47  37.00  30.00   46
 22  \w     82.00 119.00   1.00   12.50    --  108.00  77.00 -90.00   37
 23  \w     83.00 117.00   1.00   12.50    --  108.00  30.00  90.00   34
 24  \w    116.00 178.00   1.00   12.50    --  108.00  45.00  90.00   62
 25  \w     88.00 114.00   1.00   12.50    --  108.00  61.00 -60.00   26
 26  \w     82.00 108.00   1.00   12.50    --  108.00  30.00  30.00   26
 27  \w    110.00 172.00   1.00   12.50    --  108.00  77.00 -60.00   62
 28  \w     42.00 132.00   1.00   12.50    --  108.00 -30.00 -90.00   90
 29  \w     85.00 112.00   1.00   12.50    --  108.00  30.00   0.00   27
 30  \w     85.00 115.00   1.00   12.50    --  108.00  30.00  60.00   30
 31  \w     89.00 114.00   1.00   12.50    --  108.00  45.00 -30.00   25
 32  \w     79.00 106.00   1.00   12.50    --  108.00  77.00 -60.00   27
 33  \w     79.00 105.00   1.00   12.50    --  108.00  77.00 -30.00   26
 34  \w     88.00 114.00   1.00   12.50    --  108.00  61.00  30.00   26
 35  \w    137.00 163.00   1.00   12.50    --  108.00  61.00  60.00   26
 36  \w    124.00 170.00   1.00   12.50    --  108.00  77.00   0.00   46
 37  \w     88.00 114.00   1.00   12.50    --  108.00  61.00  60.00   26
 38  \w     65.00 112.00   1.00   12.50    --  108.00-111.00  60.00   47
 39  \w     79.00 105.00   1.00   12.50    --  108.00  77.00   0.00   26
 40  \w     40.00  79.00   1.00   12.50    --  108.00 -94.00  30.00   39
 41  \w     89.00 115.00   1.00   12.50    --  108.00  61.00   0.00   26
 42  \w     79.00 105.00   1.00   12.50    --  108.00  77.00  60.00   26
 43  \w    133.00 160.00   1.00   12.50    --  108.00  45.00 -60.00   27
 44  \w     88.00 114.00   1.00   12.50    --  108.00  45.00 -60.00   26
 45  \w     82.00 119.00   1.00   12.50    --  108.00  30.00 -30.00   37
 46  \w     83.00 109.00   1.00   12.50    --  108.00  30.00 -60.00   26
 47  \w     88.00 114.00   1.00   12.50    --  108.00  61.00 -30.00   26
 48  \w     43.00 106.00   1.00   12.50    --  108.00 -94.00  90.00   63
 49  \w     89.00 114.00   1.00   12.50    --  108.00  45.00  30.00   25
 50  \w    118.00 167.00   1.00   12.50    --  108.00  77.00 -30.00   49
 51  \w    122.00 177.00   1.00   12.50    --  108.00  77.00  30.00   55
 52  \w     80.00 106.00   1.00   12.50    --  108.00  77.00  30.00   26
;
_diffrn_measurement_device 'four-circle diffractometer'
_diffrn_measurement_device_type 'Xcalibur, Eos, Gemini'
_diffrn_measurement_method '\w scans'
_diffrn_orient_matrix_type 'CrysAlisPro convention (1999,Acta A55,543-557)'
_diffrn_orient_matrix_UB_11 -0.0007361000
_diffrn_orient_matrix_UB_12 -0.0395124000
_diffrn_orient_matrix_UB_13 0.1008351000
_diffrn_orient_matrix_UB_21 -0.0843395000
_diffrn_orient_matrix_UB_22 -0.0016858000
_diffrn_orient_matrix_UB_23 -0.0218646000
_diffrn_orient_matrix_UB_31 0.0010507000
_diffrn_orient_matrix_UB_32 -0.1593295000
_diffrn_orient_matrix_UB_33 -0.0247573000
_diffrn_radiation_monochromator graphite
_diffrn_radiation_probe x-ray
_diffrn_radiation_type CuK\a
_diffrn_radiation_wavelength 1.54184
_diffrn_reflns_av_R_equivalents 0.0229
_diffrn_reflns_av_unetI/netI 0.0286
_diffrn_reflns_Laue_measured_fraction_full 0.998
_diffrn_reflns_Laue_measured_fraction_max 0.998
_diffrn_reflns_limit_h_max 22
_diffrn_reflns_limit_h_min -22
_diffrn_reflns_limit_k_max 10
_diffrn_reflns_limit_k_min -11
_diffrn_reflns_limit_l_max 16
_diffrn_reflns_limit_l_min -17
_diffrn_reflns_number 9526
_diffrn_reflns_point_group_measured_fraction_full 0.905
_diffrn_reflns_point_group_measured_fraction_max 0.905
_diffrn_reflns_theta_full 67.012
_diffrn_reflns_theta_max 67.012
_diffrn_reflns_theta_min 4.842
_diffrn_source 'fine-focus sealed X-ray tube'
_diffrn_source_type 'Enhance (Cu) X-ray Source'
_exptl_absorpt_coefficient_mu 3.245
_exptl_absorpt_correction_T_max 1.00000
_exptl_absorpt_correction_T_min 0.82100
_exptl_absorpt_correction_type multi-scan
_exptl_absorpt_process_details
;
CrysAlisPro 1.171.40.53 (Rigaku Oxford Diffraction, 2019)
Empirical absorption correction using spherical harmonics,
 implemented in SCALE3 ABSPACK scaling algorithm.
;
_exptl_crystal_colour colourless
_exptl_crystal_colour_primary colourless
_exptl_crystal_density_diffrn 1.347
_exptl_crystal_description prism
_exptl_crystal_F_000 1048
_exptl_crystal_size_max 0.14
_exptl_crystal_size_mid 0.13
_exptl_crystal_size_min 0.1
_refine_diff_density_max 0.389
_refine_diff_density_min -0.433
_refine_diff_density_rms 0.056
_refine_ls_abs_structure_details
;
 Flack x determined using 1085 quotients [(I+)-(I-)]/[(I+)+(I-)]
 (Parsons, Flack and Wagner, Acta Cryst. B69 (2013) 249-259).
;
_refine_ls_abs_structure_Flack -0.016(17)
_refine_ls_extinction_method none
_refine_ls_goodness_of_fit_ref 1.062
_refine_ls_hydrogen_treatment constr
_refine_ls_matrix_type full
_refine_ls_number_parameters 315
_refine_ls_number_reflns 4103
_refine_ls_number_restraints 148
_refine_ls_restrained_S_all 1.091
_refine_ls_R_factor_all 0.0752
_refine_ls_R_factor_gt 0.0545
_refine_ls_shift/su_max 0.005
_refine_ls_shift/su_mean 0.000
_refine_ls_structure_factor_coef Fsqd
_refine_ls_weighting_details 'w=1/[\s^2^(Fo^2^)+(0.0568P)^2^+7.8478P] where P=(Fo^2^+2Fc^2^)/3'
_refine_ls_weighting_scheme calc
_refine_ls_wR_factor_gt 0.1308
_refine_ls_wR_factor_ref 0.1691
_reflns_Friedel_coverage 0.701
_reflns_Friedel_fraction_full 0.799
_reflns_Friedel_fraction_max 0.799
_reflns_number_gt 3285
_reflns_number_total 4103
_reflns_threshold_expression 'I > 2\s(I)'
_cod_data_source_file d0cc05807f2.cif
_cod_data_source_block 201908210_CCDC1
_cod_depositor_comments 'Adding full bibliography for 7127414--7127417.cif.'
_cod_original_cell_volume 2537.2(2)
_cod_database_code 7127417
_shelx_shelxl_version_number 2014/7
_chemical_oxdiff_formula c20h20n4o4S1Br1
_shelx_space_group_comment
;
The symmetry employed for this shelxl refinement is uniquely defined
by the following loop, which should always be used as a source of
symmetry information in preference to the above space-group names.
They are only intended as comments.
;
_shelx_estimated_absorpt_t_max 0.737
_shelx_estimated_absorpt_t_min 0.659
_reflns_odcompleteness_completeness 99.79
_reflns_odcompleteness_iscentric 1
_reflns_odcompleteness_theta 66.97
_olex2_refinement_description
;
1. Fixed Uiso
 At 1.2 times of:
  All C(H) groups, All N(H) groups, All N(H,H) groups
 At 1.5 times of:
  All C(H,H,H) groups
2. Restrained distances
 C9-C8
 2.2 with sigma of 0.02
 C7-C8A
 1.5 with sigma of 0.02
 C8-N2
 1.4 with sigma of 0.02
 C8A-N2A
 1.4 with sigma of 0.02
 O4A-N2A
 2.2 with sigma of 0.02
 N3A-O4A
 1.4 with sigma of 0.02
 C9A-C7
 1.52 with sigma of 0.02
 N1-S1A
 1.68 with sigma of 0.02
 S1A-O2A
 1.5 with sigma of 0.02
 S1-O2
 1.5 with sigma of 0.02
 N1-S1
 1.65 with sigma of 0.02
 S1A-N1A
 1.65 with sigma of 0.02
 C7-C9
 1.5 with sigma of 0.02
 C7-C9A
 1.5 with sigma of 0.02
 C7-C8
 1.5 with sigma of 0.02
3. Uiso/Uaniso restraints and constraints
Uanis(N2A) \\sim Ueq, Uanis(N2) \\sim Ueq, Uanis(O3) \\sim Ueq, Uanis(C12A)
\\sim Ueq, Uanis(C12) \\sim Ueq, Uanis(S1) \\sim Ueq, Uanis(O1) \\sim Ueq,
Uanis(O2) \\sim Ueq, Uanis(O2A) \\sim Ueq, Uanis(N1) \\sim Ueq: with sigma of
0.01 and sigma for terminal atoms of 0.02
Uanis(C18A) \\sim Ueq, Uanis(C17) \\sim Ueq, Uanis(C17A) \\sim Ueq, Uanis(C21A)
\\sim Ueq, Uanis(C21) \\sim Ueq, Uanis(C18) \\sim Ueq, Uanis(C9) \\sim Ueq,
Uanis(C9A) \\sim Ueq: with sigma of 0.01 and sigma for terminal atoms of 0.02
Uanis(C23A) \\sim Ueq, Uanis(C23) \\sim Ueq: with sigma of 0.01 and sigma for
terminal atoms of 0.02
Uanis(C8) \\sim Ueq, Uanis(C8A) \\sim Ueq: with sigma of 0.01 and sigma for
terminal atoms of 0.02
Uanis(N3) = Uanis(N3A)
Uanis(O4) = Uanis(O4A)
Uanis(N2) = Uanis(N2A)
Uanis(C8) = Uanis(C8A)
Uanis(C9) = Uanis(C9A)
Uanis(C10) = Uanis(C10A)
Uanis(C11) = Uanis(C11A)
Uanis(C12) = Uanis(C12A)
Uanis(C13) = Uanis(C13A)
Uanis(C14) = Uanis(C14A)
Uanis(C15) = Uanis(C15A)
Uanis(Br1) = Uanis(Br1A)
Uanis(C23) = Uanis(C23A)
Uanis(C19) = Uanis(C19A)
Uanis(C18) = Uanis(C18A)
Uanis(C20) = Uanis(C20A)
Uanis(C21) = Uanis(C21A)
Uanis(C22) = Uanis(C22A)
Uanis(C17) = Uanis(C17A)
Uanis(S1) = Uanis(S1A)
Uanis(O1) = Uanis(O1A)
Uanis(O2) = Uanis(O2A)
Uanis(N1) = Uanis(N1A)
4. Others
 Sof(Br1A)=Sof(C8A)=Sof(C9A)=Sof(C13A)=Sof(C12A)=Sof(H12A)=Sof(C11A)=Sof(H11A)=
 Sof(C10A)=Sof(C15A)=Sof(H15A)=Sof(C14A)=Sof(H14A)=Sof(N2A)=Sof(H2AA)=Sof(H2AB)=
 Sof(N3A)=Sof(O4A)=1-FVAR(1)
 Sof(Br1)=Sof(C8)=Sof(C9)=Sof(C13)=Sof(C12)=Sof(H12)=Sof(C11)=Sof(H11)=
 Sof(C10)=Sof(C15)=Sof(H15)=Sof(C14)=Sof(H14)=Sof(N2)=Sof(H2A)=Sof(H2B)=Sof(N3)=
 Sof(O4)=FVAR(1)
 Sof(C18A)=Sof(H18A)=Sof(C19A)=Sof(H19A)=Sof(C20A)=Sof(C21A)=Sof(H21A)=
 Sof(C22A)=Sof(H22A)=Sof(C17A)=Sof(C23A)=Sof(H23D)=Sof(H23E)=Sof(H23F)=Sof(N1A)=
 Sof(H1AA)=Sof(O1A)=Sof(O2A)=Sof(S1A)=1-FVAR(2)
 Sof(C18)=Sof(H18)=Sof(C19)=Sof(H19)=Sof(C20)=Sof(C21)=Sof(H21)=Sof(C22)=
 Sof(H22)=Sof(C17)=Sof(C23)=Sof(H23A)=Sof(H23B)=Sof(H23C)=Sof(N1)=Sof(H1A)=
 Sof(O1)=Sof(O2)=Sof(S1)=FVAR(2)
5.a Riding coordinates:
 N1(H1A), N1A(H1AA), N2(H2A,H2B), N2A(H2AA,H2AB)
5.b Aromatic/amide H refined with riding coordinates:
 C1(H1), C3(H3), C4(H4), C12(H12), C11(H11), C15(H15), C14(H14), C12A(H12A),
 C11A(H11A), C15A(H15A), C14A(H14A), C18(H18), C19(H19), C21(H21), C22(H22),
 C18A(H18A), C19A(H19A), C21A(H21A), C22A(H22A)
5.c Fitted hexagon refined as free rotating group:
 C13(C12,C11,C10,C15,C14), C13A(C12A,C11A,C10A,C15A,C14A), C18(C19,C20,C21,C22,
 C17), C18A(C19A,C20A,C21A,C22A,C17A)
5.d Idealised Me refined as rotating group:
 C16(H16A,H16B,H16C), C23(H23A,H23B,H23C), C23A(H23D,H23E,H23F)
;
_olex2_date_sample_data_collection 2019-09-02
_olex2_submission_special_instructions 'No special instructions were received'
_oxdiff_exptl_absorpt_empirical_details
;
Empirical correction (ABSPACK) includes:
- Absorption correction using spherical harmonics
- Frame scaling
;
_oxdiff_exptl_absorpt_empirical_full_max 1.263
_oxdiff_exptl_absorpt_empirical_full_min 0.862

loop_
_space_group_symop_operation_xyz
'x, y, z'
'-x, y, -z'
'x+1/2, y+1/2, z'
'-x+1/2, y+1/2, -z'

loop_
_atom_site_label
_atom_site_type_symbol
_atom_site_fract_x
_atom_site_fract_y
_atom_site_fract_z
_atom_site_U_iso_or_equiv
_atom_site_adp_type
_atom_site_occupancy
_atom_site_site_symmetry_order
_atom_site_calc_flag
_atom_site_refinement_flags_posn
_atom_site_refinement_flags_adp
_atom_site_refinement_flags_occupancy
_atom_site_disorder_assembly
_atom_site_disorder_group
Br1 Br 0.5343(6) 0.9837(16) 0.6958(12) 0.138(2) Uani 0.456(11) 1 d . . P A 1
Br1A Br 0.5473(5) 0.9867(12) 0.6640(10) 0.138(2) Uani 0.544(11) 1 d . . P A 2
C1 C 0.2497(4) 0.5146(9) 0.6981(5) 0.0559(19) Uani 1 1 d . . . . .
H1 H 0.2458 0.6009 0.6667 0.067 Uiso 1 1 calc R . . . .
C2 C 0.2486(4) 0.3857(9) 0.6513(5) 0.0555(18) Uani 1 1 d . . . . .
C3 C 0.2519(5) 0.2570(10) 0.6979(5) 0.068(2) Uani 1 1 d . . . . .
H3 H 0.2496 0.1718 0.6654 0.082 Uiso 1 1 calc R . . . .
C4 C 0.2585(6) 0.2552(12) 0.7935(6) 0.081(3) Uani 1 1 d . . . . .
H4 H 0.2607 0.1700 0.8260 0.097 Uiso 1 1 calc R . . . .
C5 C 0.2617(6) 0.3822(12) 0.8369(5) 0.080(3) Uani 1 1 d . . . . .
C6 C 0.2568(5) 0.5105(10) 0.7927(5) 0.067(2) Uani 1 1 d . . . . .
C7 C 0.2587(6) 0.6298(11) 0.8636(5) 0.087(3) Uani 1 1 d D . . . .
C8 C 0.2379(14) 0.547(3) 0.9466(19) 0.085(5) Uani 0.456(11) 1 d D U P A 1
C8A C 0.2678(13) 0.539(3) 0.9514(15) 0.085(5) Uani 0.544(11) 1 d D U P A 2
C9 C 0.3298(16) 0.679(5) 0.909(2) 0.077(5) Uani 0.456(11) 1 d D U P A 1
C9A C 0.3383(13) 0.690(4) 0.8875(18) 0.077(5) Uani 0.544(11) 1 d D U P A 2
C13 C 0.4695(12) 0.898(4) 0.761(2) 0.083(7) Uani 0.456(11) 1 d . . P A 1
C12 C 0.3941(12) 0.911(3) 0.7319(14) 0.070(4) Uani 0.456(11) 1 d G U P A 1
H12 H 0.3752 0.9713 0.6832 0.084 Uiso 0.456(11) 1 calc R . P A 1
C11 C 0.3471(13) 0.834(5) 0.7756(19) 0.076(6) Uani 0.456(11) 1 d G . P A 1
H11 H 0.2967 0.8420 0.7561 0.091 Uiso 0.456(11) 1 calc R . P A 1
C10 C 0.375(2) 0.744(5) 0.848(2) 0.071(5) Uani 0.456(11) 1 d G . P A 1
C15 C 0.451(3) 0.731(4) 0.878(3) 0.097(9) Uani 0.456(11) 1 d G . P A 1
H15 H 0.4697 0.6708 0.9262 0.116 Uiso 0.456(11) 1 calc R . P A 1
C14 C 0.4978(16) 0.808(4) 0.834(3) 0.108(10) Uani 0.456(11) 1 d G . P A 1
H14 H 0.5481 0.8000 0.8533 0.129 Uiso 0.456(11) 1 calc R . P A 1
C13A C 0.4837(9) 0.900(3) 0.7337(19) 0.083(7) Uani 0.544(11) 1 d . . P A 2
C12A C 0.4087(10) 0.899(2) 0.6996(11) 0.070(4) Uani 0.544(11) 1 d G U P A 2
H12A H 0.3899 0.9401 0.6427 0.084 Uiso 0.544(11) 1 calc R . P A 2
C11A C 0.3617(11) 0.837(4) 0.7506(15) 0.076(6) Uani 0.544(11) 1 d G . P A 2
H11A H 0.3115 0.8362 0.7278 0.091 Uiso 0.544(11) 1 calc R . P A 2
C10A C 0.3897(19) 0.775(4) 0.8356(16) 0.071(5) Uani 0.544(11) 1 d G . P A 2
C15A C 0.465(2) 0.776(3) 0.8697(18) 0.097(9) Uani 0.544(11) 1 d G . P A 2
H15A H 0.4835 0.7352 0.9265 0.116 Uiso 0.544(11) 1 calc R . P A 2
C14A C 0.5117(12) 0.839(4) 0.819(2) 0.108(10) Uani 0.544(11) 1 d G . P A 2
H14A H 0.5619 0.8392 0.8415 0.129 Uiso 0.544(11) 1 calc R . P A 2
C16 C 0.2003(8) 0.7434(14) 0.8362(7) 0.102(4) Uani 1 1 d . . . . .
H16A H 0.1532 0.7044 0.8391 0.153 Uiso 1 1 calc GR . . . .
H16B H 0.2006 0.7749 0.7746 0.153 Uiso 1 1 calc GR . . . .
H16C H 0.2103 0.8228 0.8777 0.153 Uiso 1 1 calc GR . . . .
C18 C 0.4433(7) 0.3099(15) 0.5938(10) 0.067(4) Uani 0.570(11) 1 d . U P B 1
H18 H 0.4380 0.2115 0.5891 0.080 Uiso 0.570(11) 1 calc R . P B 1
C19 C 0.5099(6) 0.3688(18) 0.6357(10) 0.077(5) Uani 0.570(11) 1 d G . P B 1
H19 H 0.5493 0.3098 0.6591 0.093 Uiso 0.570(11) 1 calc R . P B 1
C20 C 0.5178(8) 0.5159(19) 0.6426(12) 0.085(3) Uani 0.570(11) 1 d G . P B 1
C21 C 0.4590(12) 0.6041(15) 0.6076(13) 0.075(4) Uani 0.570(11) 1 d G U P B 1
H21 H 0.4643 0.7026 0.6122 0.090 Uiso 0.570(11) 1 calc R . P B 1
C22 C 0.3924(10) 0.545(2) 0.5657(11) 0.062(4) Uani 0.570(11) 1 d G . P B 1
H22 H 0.3530 0.6043 0.5423 0.074 Uiso 0.570(11) 1 calc R . P B 1
C17 C 0.3845(6) 0.398(2) 0.5588(9) 0.060(2) Uani 0.570(11) 1 d G U P B 1
C18A C 0.4268(10) 0.316(2) 0.6266(13) 0.067(4) Uani 0.430(11) 1 d . U P B 2
H18A H 0.4132 0.2244 0.6402 0.080 Uiso 0.430(11) 1 calc R . P B 2
C19A C 0.4923(8) 0.374(3) 0.6736(13) 0.077(5) Uani 0.430(11) 1 d G . P B 2
H19A H 0.5225 0.3204 0.7187 0.093 Uiso 0.430(11) 1 calc R . P B 2
C20A C 0.5126(12) 0.511(3) 0.6532(16) 0.085(3) Uani 0.430(11) 1 d G . P B 2
C21A C 0.4675(17) 0.590(2) 0.5859(17) 0.075(4) Uani 0.430(11) 1 d G U P B 2
H21A H 0.4811 0.6818 0.5722 0.090 Uiso 0.430(11) 1 calc R . P B 2
C22A C 0.4020(15) 0.533(3) 0.5389(13) 0.062(4) Uani 0.430(11) 1 d G . P B 2
H22A H 0.3718 0.5858 0.4938 0.074 Uiso 0.430(11) 1 calc R . P B 2
C17A C 0.3817(9) 0.396(3) 0.5592(12) 0.060(2) Uani 0.430(11) 1 d G U P B 2
C23 C 0.589(2) 0.580(4) 0.6830(17) 0.083(7) Uani 0.570(11) 1 d . U P B 1
H23A H 0.5872 0.6195 0.7423 0.124 Uiso 0.570(11) 1 calc GR . P B 1
H23B H 0.6005 0.6542 0.6433 0.124 Uiso 0.570(11) 1 calc GR . P B 1
H23C H 0.6267 0.5083 0.6898 0.124 Uiso 0.570(11) 1 calc GR . P B 1
C23A C 0.589(3) 0.554(5) 0.718(2) 0.083(7) Uani 0.430(11) 1 d . U P B 2
H23D H 0.5867 0.5333 0.7814 0.124 Uiso 0.430(11) 1 calc GR . P B 2
H23E H 0.5975 0.6540 0.7120 0.124 Uiso 0.430(11) 1 calc GR . P B 2
H23F H 0.6279 0.5006 0.7009 0.124 Uiso 0.430(11) 1 calc GR . P B 2
N1 N 0.2410(12) 0.4038(18) 0.5499(19) 0.038(4) Uani 0.570(11) 1 d D U P B 1
H1A H 0.2041 0.4488 0.5187 0.046 Uiso 0.570(11) 1 d R . P B 1
N1A N 0.2304(17) 0.370(3) 0.559(3) 0.038(4) Uani 0.430(11) 1 d D . P B 2
H1AA H 0.1877 0.3903 0.5281 0.046 Uiso 0.430(11) 1 d R . P B 2
N2 N 0.1693(16) 0.532(5) 0.978(3) 0.122(7) Uani 0.456(11) 1 d D U P A 1
H2A H 0.1682 0.5656 1.0321 0.146 Uiso 0.456(11) 1 d R . P A 1
H2B H 0.1306 0.5121 0.9397 0.146 Uiso 0.456(11) 1 d R . P A 1
N2A N 0.2034(12) 0.555(4) 0.988(2) 0.122(7) Uani 0.544(11) 1 d D U P A 2
H2AA H 0.2057 0.5971 1.0417 0.146 Uiso 0.544(11) 1 d R . P A 2
H2AB H 0.1655 0.5290 0.9507 0.146 Uiso 0.544(11) 1 d R . P A 2
N3 N 0.344(2) 0.660(9) 0.986(4) 0.095(9) Uani 0.456(11) 1 d . . P A 1
N3A N 0.3744(15) 0.667(6) 0.980(3) 0.095(9) Uani 0.544(11) 1 d D . P A 2
O1 O 0.299(2) 0.176(6) 0.526(3) 0.061(6) Uani 0.570(11) 1 d . U P B 1
O1A O 0.314(3) 0.175(8) 0.509(4) 0.061(6) Uani 0.430(11) 1 d . . P B 2
O2 O 0.2754(13) 0.381(4) 0.4052(14) 0.060(4) Uani 0.570(11) 1 d D U P B 1
O2A O 0.2932(19) 0.362(6) 0.418(2) 0.060(4) Uani 0.430(11) 1 d D U P B 2
O3 O 0.2668(6) 0.3948(9) 0.9312(4) 0.108(3) Uani 1 1 d . U . . .
O4 O 0.294(2) 0.591(6) 1.028(3) 0.100(7) Uani 0.456(11) 1 d . . P A 1
O4A O 0.3232(15) 0.586(5) 1.016(2) 0.100(7) Uani 0.544(11) 1 d D . P A 2
S1 S 0.3062(5) 0.3337(8) 0.4967(6) 0.0427(11) Uani 0.570(11) 1 d D U P B 1
S1A S 0.2937(7) 0.3105(12) 0.5119(9) 0.0427(11) Uani 0.430(11) 1 d D . P B 2

loop_
_atom_site_aniso_label
_atom_site_aniso_U_11
_atom_site_aniso_U_22
_atom_site_aniso_U_33
_atom_site_aniso_U_23
_atom_site_aniso_U_13
_atom_site_aniso_U_12
Br1 0.074(3) 0.0829(11) 0.265(9) 0.010(4) 0.055(2) -0.013(2)
Br1A 0.074(3) 0.0829(11) 0.265(9) 0.010(4) 0.055(2) -0.013(2)
C1 0.064(4) 0.048(5) 0.048(4) 0.001(3) -0.009(3) -0.003(4)
C2 0.049(4) 0.055(5) 0.055(4) 0.006(4) -0.010(3) -0.010(3)
C3 0.088(6) 0.054(5) 0.056(4) -0.005(4) -0.001(4) -0.008(5)
C4 0.118(8) 0.063(6) 0.054(5) 0.016(5) 0.000(5) -0.006(6)
C5 0.112(8) 0.078(7) 0.046(4) -0.001(4) 0.002(4) -0.004(6)
C6 0.083(5) 0.065(6) 0.046(4) -0.002(4) -0.005(4) 0.001(5)
C7 0.131(9) 0.081(7) 0.042(4) -0.006(4) -0.005(5) 0.020(7)
C8 0.099(11) 0.091(8) 0.062(6) -0.005(5) 0.012(8) 0.021(8)
C8A 0.099(11) 0.091(8) 0.062(6) -0.005(5) 0.012(8) 0.021(8)
C9 0.101(7) 0.074(7) 0.045(10) -0.006(8) -0.010(6) 0.008(6)
C9A 0.101(7) 0.074(7) 0.045(10) -0.006(8) -0.010(6) 0.008(6)
C13 0.060(9) 0.059(7) 0.13(2) -0.026(11) 0.015(10) 0.005(7)
C12 0.064(7) 0.067(6) 0.078(9) 0.006(7) 0.011(6) 0.002(6)
C11 0.064(9) 0.073(7) 0.082(13) 0.010(11) -0.010(8) -0.013(9)
C10 0.078(14) 0.045(17) 0.072(8) -0.013(7) -0.029(8) -0.014(9)
C15 0.107(18) 0.06(2) 0.096(9) -0.006(11) -0.043(11) 0.000(15)
C14 0.066(11) 0.090(17) 0.147(17) -0.028(14) -0.032(11) -0.013(12)
C13A 0.060(9) 0.059(7) 0.13(2) -0.026(11) 0.015(10) 0.005(7)
C12A 0.064(7) 0.067(6) 0.078(9) 0.006(7) 0.011(6) 0.002(6)
C11A 0.064(9) 0.073(7) 0.082(13) 0.010(11) -0.010(8) -0.013(9)
C10A 0.078(14) 0.045(17) 0.072(8) -0.013(7) -0.029(8) -0.014(9)
C15A 0.107(18) 0.06(2) 0.096(9) -0.006(11) -0.043(11) 0.000(15)
C14A 0.066(11) 0.090(17) 0.147(17) -0.028(14) -0.032(11) -0.013(12)
C16 0.151(11) 0.090(8) 0.060(5) -0.015(5) 0.010(6) 0.024(8)
C18 0.065(6) 0.063(6) 0.072(8) -0.003(6) 0.011(5) 0.001(6)
C19 0.033(7) 0.092(10) 0.107(13) -0.015(10) 0.016(6) 0.015(7)
C20 0.061(5) 0.081(9) 0.111(9) -0.029(7) 0.012(5) -0.006(5)
C21 0.072(6) 0.068(6) 0.088(8) -0.021(6) 0.020(6) -0.008(5)
C22 0.070(7) 0.059(7) 0.057(11) -0.022(8) 0.015(8) 0.007(5)
C17 0.061(4) 0.053(4) 0.062(4) -0.009(3) 0.006(3) 0.004(4)
C18A 0.065(6) 0.063(6) 0.072(8) -0.003(6) 0.011(5) 0.001(6)
C19A 0.033(7) 0.092(10) 0.107(13) -0.015(10) 0.016(6) 0.015(7)
C20A 0.061(5) 0.081(9) 0.111(9) -0.029(7) 0.012(5) -0.006(5)
C21A 0.072(6) 0.068(6) 0.088(8) -0.021(6) 0.020(6) -0.008(5)
C22A 0.070(7) 0.059(7) 0.057(11) -0.022(8) 0.015(8) 0.007(5)
C17A 0.061(4) 0.053(4) 0.062(4) -0.009(3) 0.006(3) 0.004(4)
C23 0.061(6) 0.088(13) 0.097(17) -0.013(13) 0.010(13) -0.003(8)
C23A 0.061(6) 0.088(13) 0.097(17) -0.013(13) 0.010(13) -0.003(8)
N1 0.045(6) 0.029(9) 0.038(5) -0.002(7) 0.000(4) -0.006(6)
N1A 0.045(6) 0.029(9) 0.038(5) -0.002(7) 0.000(4) -0.006(6)
N2 0.141(17) 0.151(14) 0.075(8) -0.012(8) 0.024(14) -0.014(15)
N2A 0.141(17) 0.151(14) 0.075(8) -0.012(8) 0.024(14) -0.014(15)
N3 0.10(2) 0.108(10) 0.053(8) -0.011(6) -0.028(18) 0.00(2)
N3A 0.10(2) 0.108(10) 0.053(8) -0.011(6) -0.028(18) 0.00(2)
O1 0.070(15) 0.048(3) 0.065(14) -0.017(9) 0.016(8) -0.008(10)
O1A 0.070(15) 0.048(3) 0.065(14) -0.017(9) 0.016(8) -0.008(10)
O2 0.058(12) 0.079(10) 0.037(6) -0.006(5) -0.008(6) 0.003(9)
O2A 0.058(12) 0.079(10) 0.037(6) -0.006(5) -0.008(6) 0.003(9)
O3 0.181(7) 0.094(5) 0.046(3) 0.012(3) 0.013(4) 0.006(5)
O4 0.15(2) 0.116(8) 0.031(8) -0.007(6) 0.013(12) 0.023(19)
O4A 0.15(2) 0.116(8) 0.031(8) -0.007(6) 0.013(12) 0.023(19)
S1 0.057(3) 0.035(3) 0.037(3) 0.0049(18) 0.0107(15) -0.021(2)
S1A 0.057(3) 0.035(3) 0.037(3) 0.0049(18) 0.0107(15) -0.021(2)

loop_
_atom_type_symbol
_atom_type_description
_atom_type_scat_dispersion_real
_atom_type_scat_dispersion_imag
_atom_type_scat_source
C C 0.0181 0.0091 'International Tables Vol C Tables 4.2.6.8 and 6.1.1.4'
H H 0.0000 0.0000 'International Tables Vol C Tables 4.2.6.8 and 6.1.1.4'
Br Br -0.6763 1.2805 'International Tables Vol C Tables 4.2.6.8 and 6.1.1.4'
N N 0.0311 0.0180 'International Tables Vol C Tables 4.2.6.8 and 6.1.1.4'
O O 0.0492 0.0322 'International Tables Vol C Tables 4.2.6.8 and 6.1.1.4'
S S 0.3331 0.5567 'International Tables Vol C Tables 4.2.6.8 and 6.1.1.4'

loop_
_geom_angle_atom_site_label_1
_geom_angle_atom_site_label_2
_geom_angle_atom_site_label_3
_geom_angle
_geom_angle_site_symmetry_1
_geom_angle_site_symmetry_3
_geom_angle_publ_flag
C2 C1 H1 121.0 . . ?
C6 C1 H1 121.0 . . ?
C6 C1 C2 118.0(8) . . ?
C1 C2 N1 113.1(9) . . ?
C3 C2 C1 120.9(7) . . ?
C3 C2 N1 126.0(10) . . ?
N1A C2 C1 125.2(13) . . ?
N1A C2 C3 112.6(13) . . ?
C2 C3 H3 119.9 . . ?
C2 C3 C4 120.1(9) . . ?
C4 C3 H3 119.9 . . ?
C3 C4 H4 121.4 . . ?
C5 C4 C3 117.3(9) . . ?
C5 C4 H4 121.4 . . ?
C4 C5 C6 123.9(7) . . ?
C4 C5 O3 122.8(9) . . ?
C6 C5 O3 113.2(9) . . ?
C1 C6 C7 131.3(8) . . ?
C5 C6 C1 119.7(8) . . ?
C5 C6 C7 109.0(7) . . ?
C6 C7 C8 101.4(15) . . ?
C6 C7 C8A 99.1(13) . . ?
C6 C7 C9A 108.4(16) . . ?
C8A C7 C9A 93.8(16) . . ?
C9 C7 C6 117(2) . . ?
C9 C7 C8 98.2(15) . . ?
C9 C7 C16 116(2) . . ?
C16 C7 C6 114.2(7) . . ?
C16 C7 C8 106.6(14) . . ?
C16 C7 C8A 124.8(12) . . ?
C16 C7 C9A 113.7(18) . . ?
N2 C8 C7 132(3) . . ?
N2 C8 O3 108(3) . . ?
N2 C8 O4 107(2) . . ?
O3 C8 C7 101.3(18) . . ?
O4 C8 C7 105(2) . . ?
O4 C8 O3 100(3) . . ?
N2A C8A C7 107(2) . . ?
O3 C8A C7 111.4(18) . . ?
O3 C8A N2A 102(2) . . ?
O4A C8A C7 112(3) . . ?
O4A C8A N2A 106(2) . . ?
O4A C8A O3 117(2) . . ?
C7 C9 C10 116(2) . . ?
N3 C9 C7 115(3) . . ?
N3 C9 C10 128(3) . . ?
C10A C9A C7 136(2) . . ?
N3A C9A C7 114(2) . . ?
N3A C9A C10A 109.5(19) . . ?
C12 C13 Br1 121(2) . . ?
C12 C13 C14 120.0 . . ?
C14 C13 Br1 118(2) . . ?
C13 C12 H12 120.0 . . ?
C13 C12 C11 120.0 . . ?
C11 C12 H12 120.0 . . ?
C12 C11 H11 120.0 . . ?
C10 C11 C12 120.0 . . ?
C10 C11 H11 120.0 . . ?
C11 C10 C9 123(3) . . ?
C11 C10 C15 120.0 . . ?
C15 C10 C9 116(3) . . ?
C10 C15 H15 120.0 . . ?
C14 C15 C10 120.0 . . ?
C14 C15 H15 120.0 . . ?
C13 C14 H14 120.0 . . ?
C15 C14 C13 120.0 . . ?
C15 C14 H14 120.0 . . ?
C12A C13A Br1A 119.7(15) . . ?
C12A C13A C14A 120.0 . . ?
C14A C13A Br1A 120.3(15) . . ?
C13A C12A H12A 120.0 . . ?
C13A C12A C11A 120.0 . . ?
C11A C12A H12A 120.0 . . ?
C12A C11A H11A 120.0 . . ?
C10A C11A C12A 120.0 . . ?
C10A C11A H11A 120.0 . . ?
C11A C10A C9A 120(2) . . ?
C15A C10A C9A 120(2) . . ?
C15A C10A C11A 120.0 . . ?
C10A C15A H15A 120.0 . . ?
C10A C15A C14A 120.0 . . ?
C14A C15A H15A 120.0 . . ?
C13A C14A H14A 120.0 . . ?
C15A C14A C13A 120.0 . . ?
C15A C14A H14A 120.0 . . ?
C7 C16 H16A 109.5 . . ?
C7 C16 H16B 109.5 . . ?
C7 C16 H16C 109.5 . . ?
H16A C16 H16B 109.5 . . ?
H16A C16 H16C 109.5 . . ?
H16B C16 H16C 109.5 . . ?
C19 C18 H18 120.0 . . ?
C19 C18 C17 120.0 . . ?
C17 C18 H18 120.0 . . ?
C18 C19 H19 120.0 . . ?
C18 C19 C20 120.0 . . ?
C20 C19 H19 120.0 . . ?
C19 C20 C23 120.6(19) . . ?
C21 C20 C19 120.0 . . ?
C21 C20 C23 119.4(19) . . ?
C20 C21 H21 120.0 . . ?
C20 C21 C22 120.0 . . ?
C22 C21 H21 120.0 . . ?
C21 C22 H22 120.0 . . ?
C21 C22 C17 120.0 . . ?
C17 C22 H22 120.0 . . ?
C18 C17 S1 121.8(11) . . ?
C22 C17 C18 120.0 . . ?
C22 C17 S1 117.8(11) . . ?
C19A C18A H18A 120.0 . . ?
C19A C18A C17A 120.0 . . ?
C17A C18A H18A 120.0 . . ?
C18A C19A H19A 120.0 . . ?
C20A C19A C18A 120.0 . . ?
C20A C19A H19A 120.0 . . ?
C19A C20A C21A 120.0 . . ?
C19A C20A C23A 110(2) . . ?
C21A C20A C23A 129(2) . . ?
C20A C21A H21A 120.0 . . ?
C22A C21A C20A 120.0 . . ?
C22A C21A H21A 120.0 . . ?
C21A C22A H22A 120.0 . . ?
C21A C22A C17A 120.0 . . ?
C17A C22A H22A 120.0 . . ?
C18A C17A S1A 114.3(15) . . ?
C22A C17A C18A 120.0 . . ?
C22A C17A S1A 125.5(15) . . ?
C20 C23 H23A 109.5 . . ?
C20 C23 H23B 109.5 . . ?
C20 C23 H23C 109.5 . . ?
H23A C23 H23B 109.5 . . ?
H23A C23 H23C 109.5 . . ?
H23B C23 H23C 109.5 . . ?
C20A C23A H23D 109.5 . . ?
C20A C23A H23E 109.5 . . ?
C20A C23A H23F 109.5 . . ?
H23D C23A H23E 109.5 . . ?
H23D C23A H23F 109.5 . . ?
H23E C23A H23F 109.5 . . ?
C2 N1 H1A 120.5 . . ?
C2 N1 S1 119.0(16) . . ?
S1 N1 H1A 120.5 . . ?
C2 N1A H1AA 122.5 . . ?
C2 N1A S1A 115(2) . . ?
S1A N1A H1AA 122.5 . . ?
C8 N2 H2A 116.4 . . ?
C8 N2 H2B 119.9 . . ?
H2A N2 H2B 121.8 . . ?
C8A N2A H2AA 119.8 . . ?
C8A N2A H2AB 112.4 . . ?
H2AA N2A H2AB 127.6 . . ?
C9 N3 O4 119(4) . . ?
O4A N3A C9A 103(3) . . ?
C5 O3 C8 105.5(11) . . ?
C5 O3 C8A 107.2(11) . . ?
N3 O4 C8 101(3) . . ?
C8A O4A N3A 113(3) . . ?
C17 S1 N1 103.2(11) . . ?
O1 S1 C17 108(2) . . ?
O1 S1 N1 97.8(13) . . ?
O2 S1 C17 123.4(16) . . ?
O2 S1 N1 97.1(16) . . ?
O2 S1 O1 121(2) . . ?
N1A S1A C17A 111.4(16) . . ?
O1A S1A C17A 101(3) . . ?
O1A S1A N1A 126(2) . . ?
O1A S1A O2A 104(3) . . ?
O2A S1A C17A 93.4(19) . . ?
O2A S1A N1A 116(2) . . ?

loop_
_geom_bond_atom_site_label_1
_geom_bond_atom_site_label_2
_geom_bond_distance
_geom_bond_site_symmetry_2
_geom_bond_publ_flag
Br1 C13 1.87(3) . ?
Br1A C13A 1.90(2) . ?
C1 H1 0.9300 . ?
C1 C2 1.393(11) . ?
C1 C6 1.380(10) . ?
C2 C3 1.386(12) . ?
C2 N1 1.49(3) . ?
C2 N1A 1.35(4) . ?
C3 H3 0.9300 . ?
C3 C4 1.397(12) . ?
C4 H4 0.9300 . ?
C4 C5 1.350(15) . ?
C5 C6 1.365(13) . ?
C5 O3 1.385(10) . ?
C6 C7 1.531(13) . ?
C7 C8 1.56(2) . ?
C7 C8A 1.535(19) . ?
C7 C9 1.44(2) . ?
C7 C9A 1.563(17) . ?
C7 C16 1.521(15) . ?
C8 N2 1.45(2) . ?
C8 O3 1.56(4) . ?
C8 O4 1.49(5) . ?
C8A N2A 1.42(2) . ?
C8A O3 1.39(3) . ?
C8A O4A 1.34(4) . ?
C9 C10 1.47(4) . ?
C9 N3 1.14(6) . ?
C9A C10A 1.56(3) . ?
C9A N3A 1.42(5) . ?
C13 C12 1.3900 . ?
C13 C14 1.3900 . ?
C12 H12 0.9300 . ?
C12 C11 1.3900 . ?
C11 H11 0.9300 . ?
C11 C10 1.3900 . ?
C10 C15 1.3900 . ?
C15 H15 0.9300 . ?
C15 C14 1.3900 . ?
C14 H14 0.9300 . ?
C13A C12A 1.3900 . ?
C13A C14A 1.3900 . ?
C12A H12A 0.9300 . ?
C12A C11A 1.3900 . ?
C11A H11A 0.9300 . ?
C11A C10A 1.3900 . ?
C10A C15A 1.3900 . ?
C15A H15A 0.9300 . ?
C15A C14A 1.3900 . ?
C14A H14A 0.9300 . ?
C16 H16A 0.9600 . ?
C16 H16B 0.9600 . ?
C16 H16C 0.9600 . ?
C18 H18 0.9300 . ?
C18 C19 1.3900 . ?
C18 C17 1.3900 . ?
C19 H19 0.9300 . ?
C19 C20 1.3900 . ?
C20 C21 1.3900 . ?
C20 C23 1.48(4) . ?
C21 H21 0.9300 . ?
C21 C22 1.3900 . ?
C22 H22 0.9300 . ?
C22 C17 1.3900 . ?
C17 S1 1.678(16) . ?
C18A H18A 0.9300 . ?
C18A C19A 1.3900 . ?
C18A C17A 1.3900 . ?
C19A H19A 0.9300 . ?
C19A C20A 1.3900 . ?
C20A C21A 1.3900 . ?
C20A C23A 1.61(5) . ?
C21A H21A 0.9300 . ?
C21A C22A 1.3900 . ?
C22A H22A 0.9300 . ?
C22A C17A 1.3900 . ?
C17A S1A 1.84(2) . ?
C23 H23A 0.9600 . ?
C23 H23B 0.9600 . ?
C23 H23C 0.9600 . ?
C23A H23D 0.9600 . ?
C23A H23E 0.9600 . ?
C23A H23F 0.9600 . ?
N1 H1A 0.8599 . ?
N1 S1 1.704(15) . ?
N1A H1AA 0.8596 . ?
N1A S1A 1.58(2) . ?
N2 H2A 0.8662 . ?
N2 H2B 0.8459 . ?
N2A H2AA 0.8795 . ?
N2A H2AB 0.8445 . ?
N3 O4 1.38(5) . ?
N3A O4A 1.40(3) . ?
O1 S1 1.55(6) . ?
O1A S1A 1.33(8) . ?
O2 S1 1.435(15) . ?
O2A S1A 1.46(2) . ?

loop_
_geom_hbond_atom_site_label_D
_geom_hbond_atom_site_label_H
_geom_hbond_atom_site_label_A
_geom_hbond_distance_DH
_geom_hbond_distance_HA
_geom_hbond_distance_DA
_geom_hbond_angle_DHA
_geom_hbond_site_symmetry_A
N1 H1A O1 0.86 2.23 2.83(6) 127.1 4_556
N2A H2AA O3 0.88 2.85 3.41(4) 122.6 4_557

loop_
_geom_torsion_atom_site_label_1
_geom_torsion_atom_site_label_2
_geom_torsion_atom_site_label_3
_geom_torsion_atom_site_label_4
_geom_torsion
_geom_torsion_site_symmetry_1
_geom_torsion_site_symmetry_2
_geom_torsion_site_symmetry_3
_geom_torsion_site_symmetry_4
_geom_torsion_publ_flag
Br1 C13 C12 C11 173(3) . . . . ?
Br1 C13 C14 C15 -173(3) . . . . ?
Br1A C13A C12A C11A -179(2) . . . . ?
Br1A C13A C14A C15A 179(2) . . . . ?
C1 C2 C3 C4 -1.9(13) . . . . ?
C1 C2 N1 S1 122.6(11) . . . . ?
C1 C2 N1A S1A 117.4(16) . . . . ?
C1 C6 C7 C8 159.3(13) . . . . ?
C1 C6 C7 C8A -179.9(12) . . . . ?
C1 C6 C7 C9 -95(2) . . . . ?
C1 C6 C7 C9A -82.8(17) . . . . ?
C1 C6 C7 C16 45.2(15) . . . . ?
C2 C1 C6 C5 -0.7(13) . . . . ?
C2 C1 C6 C7 -179.0(9) . . . . ?
C2 C3 C4 C5 -0.2(15) . . . . ?
C2 N1 S1 C17 -51.9(15) . . . . ?
C2 N1 S1 O1 58(2) . . . . ?
C2 N1 S1 O2 -178.7(19) . . . . ?
C2 N1A S1A C17A -43(2) . . . . ?
C2 N1A S1A O1A 80(4) . . . . ?
C2 N1A S1A O2A -148(3) . . . . ?
C3 C2 N1 S1 -59.8(18) . . . . ?
C3 C2 N1A S1A -75(2) . . . . ?
C3 C4 C5 C6 1.9(18) . . . . ?
C3 C4 C5 O3 178.6(10) . . . . ?
C4 C5 C6 C1 -1.5(17) . . . . ?
C4 C5 C6 C7 177.1(12) . . . . ?
C4 C5 O3 C8 -157.8(14) . . . . ?
C4 C5 O3 C8A -179.2(14) . . . . ?
C5 C6 C7 C8 -19.1(14) . . . . ?
C5 C6 C7 C8A 1.7(13) . . . . ?
C5 C6 C7 C9 86(2) . . . . ?
C5 C6 C7 C9A 98.8(16) . . . . ?
C5 C6 C7 C16 -133.3(11) . . . . ?
C6 C1 C2 C3 2.3(12) . . . . ?
C6 C1 C2 N1 -179.9(10) . . . . ?
C6 C1 C2 N1A 168.7(15) . . . . ?
C6 C5 O3 C8 19.3(15) . . . . ?
C6 C5 O3 C8A -2.1(17) . . . . ?
C6 C7 C8 N2 -99(4) . . . . ?
C6 C7 C8 O3 28.2(16) . . . . ?
C6 C7 C8 O4 132(2) . . . . ?
C6 C7 C8A N2A -114(2) . . . . ?
C6 C7 C8A O3 -3.0(18) . . . . ?
C6 C7 C8A O4A 130(2) . . . . ?
C6 C7 C9 C10 62(5) . . . . ?
C6 C7 C9 N3 -116(6) . . . . ?
C6 C7 C9A C10A 67(5) . . . . ?
C6 C7 C9A N3A -115(4) . . . . ?
C7 C8 O3 C5 -29.6(18) . . . . ?
C7 C8 O4 N3 -12(4) . . . . ?
C7 C8A O3 C5 3(2) . . . . ?
C7 C8A O4A N3A -22(4) . . . . ?
C7 C9 C10 C11 40(6) . . . . ?
C7 C9 C10 C15 -151(3) . . . . ?
C7 C9 N3 O4 1(9) . . . . ?
C7 C9A C10A C11A 12(6) . . . . ?
C7 C9A C10A C15A -161(4) . . . . ?
C7 C9A N3A O4A 3(5) . . . . ?
C8 C7 C9 C10 170(4) . . . . ?
C8 C7 C9 N3 -9(7) . . . . ?
C8A C7 C9A C10A 168(5) . . . . ?
C8A C7 C9A N3A -14(4) . . . . ?
C9 C7 C8 N2 142(4) . . . . ?
C9 C7 C8 O3 -91(3) . . . . ?
C9 C7 C8 O4 12(3) . . . . ?
C9 C10 C15 C14 -169(5) . . . . ?
C9 N3 O4 C8 7(8) . . . . ?
C9A C7 C8A N2A 137(3) . . . . ?
C9A C7 C8A O3 -112(2) . . . . ?
C9A C7 C8A O4A 20(3) . . . . ?
C9A C10A C15A C14A 173(4) . . . . ?
C9A N3A O4A C8A 11(5) . . . . ?
C13 C12 C11 C10 0.0 . . . . ?
C12 C13 C14 C15 0.0 . . . . ?
C12 C11 C10 C9 168(4) . . . . ?
C12 C11 C10 C15 0.0 . . . . ?
C11 C10 C15 C14 0.0 . . . . ?
C10 C9 N3 O4 -177(5) . . . . ?
C10 C15 C14 C13 0.0 . . . . ?
C14 C13 C12 C11 0.0 . . . . ?
C13A C12A C11A C10A 0.0 . . . . ?
C12A C13A C14A C15A 0.0 . . . . ?
C12A C11A C10A C9A -173(4) . . . . ?
C12A C11A C10A C15A 0.0 . . . . ?
C11A C10A C15A C14A 0.0 . . . . ?
C10A C9A N3A O4A -178(4) . . . . ?
C10A C15A C14A C13A 0.0 . . . . ?
C14A C13A C12A C11A 0.0 . . . . ?
C16 C7 C8 N2 21(4) . . . . ?
C16 C7 C8 O3 148.0(12) . . . . ?
C16 C7 C8 O4 -109(2) . . . . ?
C16 C7 C8A N2A 14(3) . . . . ?
C16 C7 C8A O3 125.1(15) . . . . ?
C16 C7 C8A O4A -102(2) . . . . ?
C16 C7 C9 C10 -77(5) . . . . ?
C16 C7 C9 N3 104(6) . . . . ?
C16 C7 C9A C10A -61(5) . . . . ?
C16 C7 C9A N3A 117(4) . . . . ?
C18 C19 C20 C21 0.0 . . . . ?
C18 C19 C20 C23 -177.1(18) . . . . ?
C18 C17 S1 N1 128.8(11) . . . . ?
C18 C17 S1 O1 26.0(17) . . . . ?
C18 C17 S1 O2 -123.3(19) . . . . ?
C19 C18 C17 C22 0.0 . . . . ?
C19 C18 C17 S1 172.6(12) . . . . ?
C19 C20 C21 C22 0.0 . . . . ?
C20 C21 C22 C17 0.0 . . . . ?
C21 C22 C17 C18 0.0 . . . . ?
C21 C22 C17 S1 -172.9(11) . . . . ?
C22 C17 S1 N1 -58.5(11) . . . . ?
C22 C17 S1 O1 -161.3(14) . . . . ?
C22 C17 S1 O2 49.5(19) . . . . ?
C17 C18 C19 C20 0.0 . . . . ?
C18A C19A C20A C21A 0.0 . . . . ?
C18A C19A C20A C23A 178(2) . . . . ?
C18A C17A S1A N1A 98.2(18) . . . . ?
C18A C17A S1A O1A -38(3) . . . . ?
C18A C17A S1A O2A -143(2) . . . . ?
C19A C18A C17A C22A 0.0 . . . . ?
C19A C18A C17A S1A -174.5(14) . . . . ?
C19A C20A C21A C22A 0.0 . . . . ?
C20A C21A C22A C17A 0.0 . . . . ?
C21A C22A C17A C18A 0.0 . . . . ?
C21A C22A C17A S1A 173.9(16) . . . . ?
C22A C17A S1A N1A -76.0(18) . . . . ?
C22A C17A S1A O1A 148(3) . . . . ?
C22A C17A S1A O2A 43(2) . . . . ?
C17A C18A C19A C20A 0.0 . . . . ?
C23 C20 C21 C22 177.1(18) . . . . ?
C23A C20A C21A C22A -178(3) . . . . ?
N1 C2 C3 C4 -179.4(12) . . . . ?
N1A C2 C3 C4 -169.9(14) . . . . ?
N2 C8 O3 C5 112(2) . . . . ?
N2 C8 O4 N3 -155(4) . . . . ?
N2A C8A O3 C5 117.8(17) . . . . ?
N2A C8A O4A N3A -139(3) . . . . ?
N3 C9 C10 C11 -142(7) . . . . ?
N3 C9 C10 C15 27(9) . . . . ?
N3A C9A C10A C11A -167(3) . . . . ?
N3A C9A C10A C15A 20(5) . . . . ?
O3 C5 C6 C1 -178.5(9) . . . . ?
O3 C5 C6 C7 0.1(13) . . . . ?
O3 C8 O4 N3 93(4) . . . . ?
O3 C8A O4A N3A 108(3) . . . . ?
O4 C8 O3 C5 -136.8(19) . . . . ?
O4A C8A O3 C5 -126.8(18) . . . . ?

loop_
_smtbx_masks_void_nr
_smtbx_masks_void_average_x
_smtbx_masks_void_average_y
_smtbx_masks_void_average_z
_smtbx_masks_void_volume
_smtbx_masks_void_count_electrons
_smtbx_masks_void_content
1 0.000 -0.228 0.000 152.2 47.8 ?
2 0.500 0.272 0.000 152.2 47.8 ?
